data_1005015
loop_
_publ_author_name
'Rouxel, J'
'Moelo, Y'
'Lafond, A'
'DiSalvo, F J'
'Meerschaut, A'
'Roesky, R'

_publ_section_title
;
Role of vacancies in misfit layered compounds: the case of the
gadolinium chromium sulfide compound
;
_journal_coden_ASTM INOCAJ
_journal_name_full 'Inorganic Chemistry'
_journal_page_first 3358
_journal_page_last 3363
_journal_paper_doi 10.1021/ic00093a026
_journal_volume 33
_journal_year 1994
_chemical_formula_analytical '(Gd S)1.27 (Cr S2)'
_chemical_formula_structural 'Gd0.957 S'
_chemical_formula_sum 'Gd0.957 S'
_chemical_name_systematic 'Gadolinium sulfide (0.96/1)'
_space_group_IT_number 64
_symmetry_cell_setting orthorhombic
_symmetry_Int_Tables_number 64
_symmetry_space_group_name_Hall '-C 2ac 2'
_symmetry_space_group_name_H-M 'C m c a'
_cell_angle_alpha 90
_cell_angle_beta 90
_cell_angle_gamma 90
_cell_formula_units_Z 8
_cell_length_a 5.454(1)
_cell_length_b 5.8098(6)
_cell_length_c 21.461(4)
_cell_volume 680.0
_refine_ls_R_factor_all 0.054
_cod_original_formula_sum 'Gd.957 S'
_cod_database_code 1005015

loop_
_symmetry_equiv_pos_as_xyz
x,y,z
x,-y,-z
x,1/2-y,1/2+z
x,1/2+y,1/2-z
-x,-y,-z
-x,y,z
-x,1/2+y,1/2-z
-x,1/2-y,1/2+z
1/2+x,1/2+y,z
1/2+x,1/2-y,-z
1/2+x,-y,1/2+z
1/2+x,y,1/2-z
1/2-x,1/2-y,-z
1/2-x,1/2+y,z
1/2-x,y,1/2-z
1/2-x,-y,1/2+z

loop_
_atom_site_label
_atom_site_type_symbol
_atom_site_symmetry_multiplicity
_atom_site_Wyckoff_symbol
_atom_site_fract_x
_atom_site_fract_y
_atom_site_fract_z
_atom_site_occupancy
_atom_site_attached_hydrogens
_atom_site_calc_flag
Gd1 Gd2+ 8 f 0. 0.1631(2) 0.17048(6) 0.957(3) 0 d
S1 S2- 8 f 0.5 0.161(1) 0.1998(2) 1. 0 d

loop_
_atom_type_symbol
_atom_type_oxidation_number
Gd2+ 2.090
S2- -2.000
